data_4346142
loop_
_publ_author_name
'Brown, Christopher C.'
'Rominger, Frank'
'Limbach, Michael'
'Hofmann, Peter'

_publ_section_title
;
 Bulky N-Phosphino-Functionalized N-Heterocyclic Carbene Ligands:
 Synthesis, Ruthenium Coordination Chemistry, and Ruthenium Alkylidene
 Complexes for Olefin Metathesis.
;
_journal_issue 21
_journal_name_full 'Inorganic chemistry'
_journal_page_first 10126
_journal_page_last 10140
_journal_paper_doi 10.1021/acs.inorgchem.5b00513
_journal_volume 54
_journal_year 2015
_chemical_formula_sum 'C24 H37 Cl6 N4 P Ru'
_chemical_formula_weight 726.32
_chemical_name_common 'in manuscript 4aH'
_space_group_IT_number 14
_space_group_name_Hall '-P 2ybc'
_space_group_name_H-M_alt 'P 1 21/c 1'
_symmetry_cell_setting monoclinic
_symmetry_space_group_name_H-M 'P 1 21/c 1'
_atom_sites_solution_hydrogens geom
_atom_sites_solution_primary direct
_atom_sites_solution_secondary difmap
_audit_creation_method SHELXL-97
_cell_angle_alpha 90.00
_cell_angle_beta 93.707(1)
_cell_angle_gamma 90.00
_cell_formula_units_Z 4
_cell_length_a 8.6967(7)
_cell_length_b 15.7760(12)
_cell_length_c 22.6971(17)
_cell_measurement_reflns_used 5274
_cell_measurement_temperature 199(2)
_cell_measurement_theta_max 24.37
_cell_measurement_theta_min 2.21
_cell_volume 3107.5(4)
_computing_cell_refinement 'Bruker SAINT'
_computing_data_collection 'Bruker APEX2'
_computing_data_reduction 'Bruker SAINT'
_computing_molecular_graphics 'Bruker SHELXTL'
_computing_publication_material 'Bruker SHELXTL'
_computing_structure_refinement 'SHELXL-97 (Sheldrick, 2008)'
_computing_structure_solution 'SHELXS-97 (Sheldrick, 2008)'
_diffrn_ambient_temperature 199(2)
_diffrn_measured_fraction_theta_full 0.991
_diffrn_measured_fraction_theta_max 0.991
_diffrn_measurement_device_type 'Bruker APEX'
_diffrn_measurement_method '\f and \w scans'
_diffrn_radiation_monochromator graphite
_diffrn_radiation_source 'fine-focus sealed tube'
_diffrn_radiation_type MoK\a
_diffrn_radiation_wavelength 0.71073
_diffrn_reflns_av_R_equivalents 0.0573
_diffrn_reflns_av_sigmaI/netI 0.0537
_diffrn_reflns_limit_h_max 11
_diffrn_reflns_limit_h_min -11
_diffrn_reflns_limit_k_max 17
_diffrn_reflns_limit_k_min -21
_diffrn_reflns_limit_l_max 30
_diffrn_reflns_limit_l_min -30
_diffrn_reflns_number 38123
_diffrn_reflns_theta_full 28.71
_diffrn_reflns_theta_max 28.71
_diffrn_reflns_theta_min 1.57
_exptl_absorpt_coefficient_mu 1.094
_exptl_absorpt_correction_T_max 0.8445
_exptl_absorpt_correction_T_min 0.7641
_exptl_absorpt_correction_type multi-scan
_exptl_absorpt_process_details
;
Sheldrick, G. M. (2008). <i>SADABS</i>. University of G\"ottingen, Germany.
;
_exptl_crystal_colour orange
_exptl_crystal_density_diffrn 1.552
_exptl_crystal_density_method 'not measured'
_exptl_crystal_description polyhedron
_exptl_crystal_F_000 1480
_exptl_crystal_size_max 0.26
_exptl_crystal_size_mid 0.16
_exptl_crystal_size_min 0.16
_refine_diff_density_max 1.224
_refine_diff_density_min -0.989
_refine_diff_density_rms 0.097
_refine_ls_extinction_method none
_refine_ls_goodness_of_fit_ref 1.035
_refine_ls_hydrogen_treatment constr
_refine_ls_matrix_type full
_refine_ls_number_parameters 332
_refine_ls_number_reflns 7973
_refine_ls_number_restraints 0
_refine_ls_restrained_S_all 1.035
_refine_ls_R_factor_all 0.0600
_refine_ls_R_factor_gt 0.0376
_refine_ls_shift/su_max 0.001
_refine_ls_shift/su_mean 0.000
_refine_ls_structure_factor_coef Fsqd
_refine_ls_weighting_details 'calc w=1/[\s^2^(Fo^2^)+(0.0268P)^2^+2.5771P] where P=(Fo^2^+2Fc^2^)/3'
_refine_ls_weighting_scheme calc
_refine_ls_wR_factor_gt 0.0735
_refine_ls_wR_factor_ref 0.0811
_reflns_number_gt 6072
_reflns_number_total 7973
_reflns_threshold_expression >2sigma(I)
_cod_data_source_file ic5b00513_si_002.cif
_cod_data_source_block chb2
_cod_depositor_comments
;
The following automatic conversions were performed:

data item '_symmetry_cell_setting' value 'Monoclinic' was changed to
'monoclinic' in accordance with the
/home/saulius/struct/COD-crude-data/automatic-downloads/DataCite-retrospective/ACS/depositions/lib/dictionaries/cif_core.dic
dictionary named 'cif_core.dic' version 2.4.2 last updated on
2011-04-26.

Automatic conversion script
Id: cif_fix_values 6909 2019-04-08 15:41:33Z antanas 
;
_cod_original_sg_symbol_H-M P2(1)/c
_cod_database_code 4346142

loop_
_symmetry_equiv_pos_as_xyz
'x, y, z'
'-x, y+1/2, -z+1/2'
'-x, -y, -z'
'x, -y-1/2, z-1/2'

loop_
_atom_site_label
_atom_site_type_symbol
_atom_site_fract_x
_atom_site_fract_y
_atom_site_fract_z
_atom_site_U_iso_or_equiv
_atom_site_adp_type
_atom_site_occupancy
_atom_site_symmetry_multiplicity
_atom_site_calc_flag
_atom_site_refinement_flags
Ru1 Ru 0.18614(2) 0.239056(13) 0.139766(9) 0.01535(6) Uani 1 1 d .
Cl1 Cl -0.03840(8) 0.14035(4) 0.14996(3) 0.02595(15) Uani 1 1 d .
Cl2 Cl 0.01678(8) 0.33797(4) 0.08176(3) 0.02435(15) Uani 1 1 d .
P1 P 0.39875(8) 0.17187(4) 0.18694(3) 0.01692(14) Uani 1 1 d .
C1 C 0.3846(3) 0.30297(16) 0.13466(11) 0.0172(5) Uani 1 1 d .
N2 N 0.5037(2) 0.24997(13) 0.15306(9) 0.0192(5) Uani 1 1 d .
C3 C 0.6463(3) 0.28971(18) 0.14975(12) 0.0253(6) Uani 1 1 d .
H3 H 0.7450 0.2665 0.1604 0.030 Uiso 1 1 calc R
C4 C 0.6150(3) 0.36698(19) 0.12850(12) 0.0264(6) Uani 1 1 d .
H4 H 0.6889 0.4092 0.1207 0.032 Uiso 1 1 calc R
N5 N 0.4552(3) 0.37562(14) 0.11959(10) 0.0209(5) Uani 1 1 d .
C6 C 0.3780(3) 0.45160(18) 0.09668(14) 0.0311(7) Uani 1 1 d .
H6A H 0.2698 0.4386 0.0856 0.047 Uiso 1 1 calc R
H6B H 0.4286 0.4716 0.0619 0.047 Uiso 1 1 calc R
H6C H 0.3837 0.4958 0.1271 0.047 Uiso 1 1 calc R
C11 C 0.4684(3) 0.18949(19) 0.26684(12) 0.0240(6) Uani 1 1 d .
C12 C 0.3789(4) 0.1302(2) 0.30553(13) 0.0367(8) Uani 1 1 d .
H12A H 0.2682 0.1409 0.2986 0.055 Uiso 1 1 calc R
H12B H 0.4100 0.1405 0.3472 0.055 Uiso 1 1 calc R
H12C H 0.4012 0.0712 0.2956 0.055 Uiso 1 1 calc R
C13 C 0.4360(4) 0.2821(2) 0.28347(14) 0.0358(8) Uani 1 1 d .
H13A H 0.4849 0.3202 0.2562 0.054 Uiso 1 1 calc R
H13B H 0.4780 0.2930 0.3239 0.054 Uiso 1 1 calc R
H13C H 0.3246 0.2920 0.2810 0.054 Uiso 1 1 calc R
C14 C 0.6426(3) 0.1767(2) 0.28011(14) 0.0348(7) Uani 1 1 d .
H14A H 0.6990 0.2059 0.2501 0.052 Uiso 1 1 calc R
H14B H 0.6667 0.1161 0.2796 0.052 Uiso 1 1 calc R
H14C H 0.6732 0.2001 0.3191 0.052 Uiso 1 1 calc R
C15 C 0.4668(3) 0.06472(17) 0.16224(12) 0.0234(6) Uani 1 1 d .
C16 C 0.5180(4) 0.07288(19) 0.09908(13) 0.0308(7) Uani 1 1 d .
H16A H 0.4413 0.1057 0.0752 0.046 Uiso 1 1 calc R
H16B H 0.5277 0.0163 0.0819 0.046 Uiso 1 1 calc R
H16C H 0.6178 0.1019 0.0998 0.046 Uiso 1 1 calc R
C17 C 0.3242(3) 0.00799(18) 0.16513(14) 0.0329(7) Uani 1 1 d .
H17A H 0.2356 0.0356 0.1443 0.049 Uiso 1 1 calc R
H17B H 0.3024 -0.0011 0.2065 0.049 Uiso 1 1 calc R
H17C H 0.3435 -0.0467 0.1465 0.049 Uiso 1 1 calc R
C18 C 0.6005(3) 0.02127(19) 0.19766(14) 0.0328(7) Uani 1 1 d .
H18A H 0.5748 0.0152 0.2389 0.049 Uiso 1 1 calc R
H18B H 0.6938 0.0557 0.1959 0.049 Uiso 1 1 calc R
H18C H 0.6182 -0.0349 0.1809 0.049 Uiso 1 1 calc R
N21 N 0.1092(2) 0.30305(14) 0.21343(9) 0.0200(5) Uani 1 1 d .
C22 C 0.1105(3) 0.38833(18) 0.21525(12) 0.0250(6) Uani 1 1 d .
H22 H 0.1531 0.4184 0.1839 0.030 Uiso 1 1 calc R
C23 C 0.0526(3) 0.4340(2) 0.26059(14) 0.0324(7) Uani 1 1 d .
H23 H 0.0529 0.4942 0.2596 0.039 Uiso 1 1 calc R
C24 C -0.0053(3) 0.3922(2) 0.30708(14) 0.0352(8) Uani 1 1 d .
H24 H -0.0415 0.4226 0.3396 0.042 Uiso 1 1 calc R
C25 C -0.0097(3) 0.3050(2) 0.30562(13) 0.0318(7) Uani 1 1 d .
H25 H -0.0509 0.2742 0.3370 0.038 Uiso 1 1 calc R
C26 C 0.0462(3) 0.26249(19) 0.25831(12) 0.0248(6) Uani 1 1 d .
H26 H 0.0399 0.2024 0.2573 0.030 Uiso 1 1 calc R
N31 N 0.2142(2) 0.18584(14) 0.05479(9) 0.0198(5) Uani 1 1 d .
C32 C 0.1551(3) 0.11097(19) 0.03690(13) 0.0289(7) Uani 1 1 d .
H32 H 0.1038 0.0777 0.0645 0.035 Uiso 1 1 calc R
C33 C 0.1650(4) 0.0797(2) -0.01962(14) 0.0367(8) Uani 1 1 d .
H33 H 0.1236 0.0256 -0.0299 0.044 Uiso 1 1 calc R
C34 C 0.2348(4) 0.1272(2) -0.06066(14) 0.0398(8) Uani 1 1 d .
H34 H 0.2435 0.1068 -0.0997 0.048 Uiso 1 1 calc R
C35 C 0.2920(4) 0.2051(2) -0.04373(13) 0.0377(8) Uani 1 1 d .
H35 H 0.3396 0.2402 -0.0713 0.045 Uiso 1 1 calc R
C36 C 0.2799(3) 0.23221(19) 0.01369(12) 0.0279(6) Uani 1 1 d .
H36 H 0.3202 0.2864 0.0246 0.033 Uiso 1 1 calc R
C41 C -0.0353(4) 0.5611(2) 0.06379(14) 0.0420(8) Uani 1 1 d .
H41A H 0.0047 0.6006 0.0345 0.050 Uiso 1 1 calc R
H41B H 0.0045 0.5038 0.0556 0.050 Uiso 1 1 calc R
Cl3 Cl -0.23657(11) 0.55978(6) 0.05551(4) 0.0479(2) Uani 1 1 d .
Cl4 Cl 0.03250(12) 0.59241(7) 0.13478(4) 0.0551(3) Uani 1 1 d .
C42 C -0.2856(5) 0.2402(2) 0.00170(16) 0.0528(10) Uani 1 1 d .
H42A H -0.1878 0.2498 0.0256 0.063 Uiso 1 1 calc R
H42B H -0.3631 0.2203 0.0286 0.063 Uiso 1 1 calc R
Cl5 Cl -0.34744(13) 0.33578(7) -0.03009(5) 0.0664(3) Uani 1 1 d .
Cl6 Cl -0.2570(2) 0.16182(10) -0.05035(6) 0.1101(6) Uani 1 1 d .

loop_
_atom_site_aniso_label
_atom_site_aniso_U_11
_atom_site_aniso_U_22
_atom_site_aniso_U_33
_atom_site_aniso_U_23
_atom_site_aniso_U_13
_atom_site_aniso_U_12
Ru1 0.01182(10) 0.01558(11) 0.01855(10) 0.00079(8) 0.00018(7) -0.00029(8)
Cl1 0.0171(3) 0.0248(4) 0.0363(4) -0.0001(3) 0.0038(3) -0.0048(3)
Cl2 0.0200(3) 0.0232(4) 0.0291(4) 0.0043(3) -0.0043(3) 0.0030(3)
P1 0.0135(3) 0.0163(3) 0.0209(3) 0.0030(3) 0.0008(3) -0.0001(3)
C1 0.0162(13) 0.0184(14) 0.0170(12) 0.0010(10) -0.0002(10) -0.0005(11)
N2 0.0146(11) 0.0189(12) 0.0241(11) 0.0030(9) -0.0001(8) 0.0002(9)
C3 0.0129(14) 0.0294(16) 0.0338(16) 0.0039(12) 0.0018(11) -0.0032(12)
C4 0.0158(14) 0.0284(16) 0.0347(16) 0.0061(12) 0.0004(12) -0.0068(12)
N5 0.0187(12) 0.0186(12) 0.0253(12) 0.0034(9) 0.0006(9) -0.0022(9)
C6 0.0295(17) 0.0224(16) 0.0404(17) 0.0113(13) -0.0062(13) -0.0032(13)
C11 0.0180(14) 0.0317(16) 0.0215(14) 0.0000(11) -0.0060(11) 0.0010(12)
C12 0.0323(18) 0.049(2) 0.0293(16) 0.0137(14) 0.0035(13) 0.0003(15)
C13 0.0342(19) 0.040(2) 0.0318(17) -0.0067(14) -0.0087(14) 0.0034(15)
C14 0.0222(16) 0.046(2) 0.0344(17) 0.0013(14) -0.0090(13) 0.0042(14)
C15 0.0189(14) 0.0174(14) 0.0341(15) 0.0008(11) 0.0030(12) 0.0029(11)
C16 0.0288(17) 0.0265(16) 0.0376(17) -0.0027(13) 0.0055(13) 0.0070(13)
C17 0.0254(17) 0.0212(16) 0.052(2) 0.0007(14) 0.0016(14) -0.0038(13)
C18 0.0262(17) 0.0253(17) 0.0470(19) 0.0060(14) 0.0030(14) 0.0085(13)
N21 0.0148(11) 0.0226(13) 0.0223(11) -0.0020(9) -0.0001(9) 0.0009(9)
C22 0.0234(15) 0.0228(15) 0.0285(15) -0.0043(12) -0.0016(12) 0.0002(12)
C23 0.0255(17) 0.0284(17) 0.0419(18) -0.0118(14) -0.0082(13) 0.0092(13)
C24 0.0237(17) 0.048(2) 0.0336(17) -0.0159(15) 0.0001(13) 0.0124(15)
C25 0.0206(16) 0.046(2) 0.0294(16) -0.0046(14) 0.0054(12) 0.0016(14)
C26 0.0205(14) 0.0275(15) 0.0265(14) -0.0011(12) 0.0028(11) -0.0017(12)
N31 0.0173(12) 0.0209(12) 0.0209(11) -0.0016(9) -0.0019(9) 0.0015(9)
C32 0.0269(16) 0.0312(17) 0.0280(15) -0.0021(13) -0.0020(12) -0.0053(13)
C33 0.0331(18) 0.0384(19) 0.0379(18) -0.0164(15) -0.0016(14) -0.0041(15)
C34 0.040(2) 0.054(2) 0.0255(16) -0.0099(15) -0.0003(14) 0.0073(17)
C35 0.041(2) 0.048(2) 0.0248(16) 0.0023(14) 0.0055(14) 0.0017(16)
C36 0.0318(17) 0.0282(16) 0.0235(14) -0.0002(12) 0.0006(12) -0.0008(13)
C41 0.043(2) 0.048(2) 0.0352(18) -0.0009(15) 0.0073(15) 0.0063(17)
Cl3 0.0469(5) 0.0504(6) 0.0456(5) 0.0106(4) -0.0027(4) -0.0098(4)
Cl4 0.0566(6) 0.0585(6) 0.0488(5) -0.0161(4) -0.0079(4) 0.0023(5)
C42 0.064(3) 0.048(2) 0.045(2) -0.0021(17) -0.0087(18) -0.012(2)
Cl5 0.0681(7) 0.0654(7) 0.0647(7) 0.0170(5) -0.0042(5) -0.0151(6)
Cl6 0.1248(13) 0.1187(12) 0.0847(9) -0.0507(9) -0.0101(9) 0.0391(10)

loop_
_atom_type_symbol
_atom_type_description
_atom_type_scat_dispersion_real
_atom_type_scat_dispersion_imag
_atom_type_scat_source
C C 0.0033 0.0016 'International Tables Vol C Tables 4.2.6.8 and 6.1.1.4'
H H 0.0000 0.0000 'International Tables Vol C Tables 4.2.6.8 and 6.1.1.4'
N N 0.0061 0.0033 'International Tables Vol C Tables 4.2.6.8 and 6.1.1.4'
P P 0.1023 0.0942 'International Tables Vol C Tables 4.2.6.8 and 6.1.1.4'
Cl Cl 0.1484 0.1585 'International Tables Vol C Tables 4.2.6.8 and 6.1.1.4'
Ru Ru -1.2594 0.8363 'International Tables Vol C Tables 4.2.6.8 and 6.1.1.4'

loop_
_geom_angle_atom_site_label_1
_geom_angle_atom_site_label_2
_geom_angle_atom_site_label_3
_geom_angle
C1 Ru1 N21 97.11(9)
C1 Ru1 N31 89.80(9)
N21 Ru1 N31 166.15(8)
C1 Ru1 P1 66.16(7)
N21 Ru1 P1 97.87(6)
N31 Ru1 P1 95.90(6)
C1 Ru1 Cl2 97.89(7)
N21 Ru1 Cl2 84.89(6)
N31 Ru1 Cl2 82.27(6)
P1 Ru1 Cl2 163.99(2)
C1 Ru1 Cl1 171.62(8)
N21 Ru1 Cl1 86.30(6)
N31 Ru1 Cl1 88.53(6)
P1 Ru1 Cl1 105.86(2)
Cl2 Ru1 Cl1 90.02(2)
N2 P1 C15 108.59(11)
N2 P1 C11 100.05(12)
C15 P1 C11 109.18(13)
N2 P1 Ru1 84.17(7)
C15 P1 Ru1 121.69(9)
C11 P1 Ru1 124.60(9)
N5 C1 N2 104.2(2)
N5 C1 Ru1 147.6(2)
N2 C1 Ru1 108.10(17)
C1 N2 C3 111.4(2)
C1 N2 P1 99.09(16)
C3 N2 P1 146.55(19)
C4 C3 N2 105.6(2)
C4 C3 H3 127.2
N2 C3 H3 127.2
C3 C4 N5 108.6(2)
C3 C4 H4 125.7
N5 C4 H4 125.7
C1 N5 C4 110.1(2)
C1 N5 C6 125.5(2)
C4 N5 C6 124.3(2)
N5 C6 H6A 109.5
N5 C6 H6B 109.5
H6A C6 H6B 109.5
N5 C6 H6C 109.5
H6A C6 H6C 109.5
H6B C6 H6C 109.5
C12 C11 C14 109.8(2)
C12 C11 C13 109.4(2)
C14 C11 C13 105.6(2)
C12 C11 P1 108.5(2)
C14 C11 P1 114.7(2)
C13 C11 P1 108.76(19)
C11 C12 H12A 109.5
C11 C12 H12B 109.5
H12A C12 H12B 109.5
C11 C12 H12C 109.5
H12A C12 H12C 109.5
H12B C12 H12C 109.5
C11 C13 H13A 109.5
C11 C13 H13B 109.5
H13A C13 H13B 109.5
C11 C13 H13C 109.5
H13A C13 H13C 109.5
H13B C13 H13C 109.5
C11 C14 H14A 109.5
C11 C14 H14B 109.5
H14A C14 H14B 109.5
C11 C14 H14C 109.5
H14A C14 H14C 109.5
H14B C14 H14C 109.5
C18 C15 C16 105.8(2)
C18 C15 C17 107.7(2)
C16 C15 C17 111.9(2)
C18 C15 P1 119.1(2)
C16 C15 P1 108.54(19)
C17 C15 P1 103.86(19)
C15 C16 H16A 109.5
C15 C16 H16B 109.5
H16A C16 H16B 109.5
C15 C16 H16C 109.5
H16A C16 H16C 109.5
H16B C16 H16C 109.5
C15 C17 H17A 109.5
C15 C17 H17B 109.5
H17A C17 H17B 109.5
C15 C17 H17C 109.5
H17A C17 H17C 109.5
H17B C17 H17C 109.5
C15 C18 H18A 109.5
C15 C18 H18B 109.5
H18A C18 H18B 109.5
C15 C18 H18C 109.5
H18A C18 H18C 109.5
H18B C18 H18C 109.5
C22 N21 C26 117.0(2)
C22 N21 Ru1 120.18(18)
C26 N21 Ru1 122.63(19)
N21 C22 C23 122.9(3)
N21 C22 H22 118.6
C23 C22 H22 118.6
C24 C23 C22 119.6(3)
C24 C23 H23 120.2
C22 C23 H23 120.2
C23 C24 C25 118.3(3)
C23 C24 H24 120.8
C25 C24 H24 120.8
C24 C25 C26 119.6(3)
C24 C25 H25 120.2
C26 C25 H25 120.2
N21 C26 C25 122.5(3)
N21 C26 H26 118.7
C25 C26 H26 118.7
C32 N31 C36 116.2(2)
C32 N31 Ru1 123.86(19)
C36 N31 Ru1 119.53(18)
N31 C32 C33 123.4(3)
N31 C32 H32 118.3
C33 C32 H32 118.3
C34 C33 C32 119.6(3)
C34 C33 H33 120.2
C32 C33 H33 120.2
C33 C34 C35 118.0(3)
C33 C34 H34 121.0
C35 C34 H34 121.0
C34 C35 C36 119.6(3)
C34 C35 H35 120.2
C36 C35 H35 120.2
N31 C36 C35 123.3(3)
N31 C36 H36 118.4
C35 C36 H36 118.4
Cl3 C41 Cl4 112.20(18)
Cl3 C41 H41A 109.2
Cl4 C41 H41A 109.2
Cl3 C41 H41B 109.2
Cl4 C41 H41B 109.2
H41A C41 H41B 107.9
Cl6 C42 Cl5 112.8(2)
Cl6 C42 H42A 109.0
Cl5 C42 H42A 109.0
Cl6 C42 H42B 109.0
Cl5 C42 H42B 109.0
H42A C42 H42B 107.8

loop_
_geom_bond_atom_site_label_1
_geom_bond_atom_site_label_2
_geom_bond_distance
Ru1 C1 2.009(3)
Ru1 N21 2.099(2)
Ru1 N31 2.132(2)
Ru1 P1 2.3308(7)
Ru1 Cl2 2.4673(7)
Ru1 Cl1 2.5200(7)
P1 N2 1.742(2)
P1 C15 1.888(3)
P1 C11 1.895(3)
C1 N5 1.355(3)
C1 N2 1.375(3)
N2 C3 1.396(3)
C3 C4 1.333(4)
C3 H3 0.9500
C4 N5 1.397(3)
C4 H4 0.9500
N5 C6 1.454(3)
C6 H6A 0.9800
C6 H6B 0.9800
C6 H6C 0.9800
C11 C12 1.530(4)
C11 C14 1.539(4)
C11 C13 1.539(4)
C12 H12A 0.9800
C12 H12B 0.9800
C12 H12C 0.9800
C13 H13A 0.9800
C13 H13B 0.9800
C13 H13C 0.9800
C14 H14A 0.9800
C14 H14B 0.9800
C14 H14C 0.9800
C15 C18 1.532(4)
C15 C16 1.534(4)
C15 C17 1.535(4)
C16 H16A 0.9800
C16 H16B 0.9800
C16 H16C 0.9800
C17 H17A 0.9800
C17 H17B 0.9800
C17 H17C 0.9800
C18 H18A 0.9800
C18 H18B 0.9800
C18 H18C 0.9800
N21 C22 1.346(3)
N21 C26 1.349(3)
C22 C23 1.378(4)
C22 H22 0.9500
C23 C24 1.368(4)
C23 H23 0.9500
C24 C25 1.377(4)
C24 H24 0.9500
C25 C26 1.380(4)
C25 H25 0.9500
C26 H26 0.9500
N31 C32 1.341(4)
N31 C36 1.342(3)
C32 C33 1.382(4)
C32 H32 0.9500
C33 C34 1.368(5)
C33 H33 0.9500
C34 C35 1.371(5)
C34 H34 0.9500
C35 C36 1.382(4)
C35 H35 0.9500
C36 H36 0.9500
C41 Cl3 1.748(3)
C41 Cl4 1.751(3)
C41 H41A 0.9900
C41 H41B 0.9900
C42 Cl6 1.739(4)
C42 Cl5 1.742(4)
C42 H42A 0.9900
C42 H42B 0.9900

loop_
_geom_torsion_atom_site_label_1
_geom_torsion_atom_site_label_2
_geom_torsion_atom_site_label_3
_geom_torsion_atom_site_label_4
_geom_torsion
C1 Ru1 P1 N2 -9.08(11)
N21 Ru1 P1 N2 -103.40(10)
N31 Ru1 P1 N2 78.09(10)
Cl2 Ru1 P1 N2 -4.44(12)
Cl1 Ru1 P1 N2 168.23(7)
C1 Ru1 P1 C15 -117.35(13)
N21 Ru1 P1 C15 148.32(12)
N31 Ru1 P1 C15 -30.19(12)
Cl2 Ru1 P1 C15 -112.72(13)
Cl1 Ru1 P1 C15 59.96(11)
C1 Ru1 P1 C11 89.13(14)
N21 Ru1 P1 C11 -5.20(13)
N31 Ru1 P1 C11 176.29(13)
Cl2 Ru1 P1 C11 93.76(14)
Cl1 Ru1 P1 C11 -93.56(11)
N21 Ru1 C1 N5 -75.0(4)
N31 Ru1 C1 N5 92.9(4)
P1 Ru1 C1 N5 -170.5(4)
Cl2 Ru1 C1 N5 10.8(4)
Cl1 Ru1 C1 N5 171.4(3)
N21 Ru1 C1 N2 107.57(17)
N31 Ru1 C1 N2 -84.47(17)
P1 Ru1 C1 N2 12.07(14)
Cl2 Ru1 C1 N2 -166.64(16)
Cl1 Ru1 C1 N2 -6.0(6)
N5 C1 N2 C3 0.4(3)
Ru1 C1 N2 C3 178.96(17)
N5 C1 N2 P1 166.42(16)
Ru1 C1 N2 P1 -15.02(17)
C15 P1 N2 C1 133.85(17)
C11 P1 N2 C1 -111.85(17)
Ru1 P1 N2 C1 12.32(14)
C15 P1 N2 C3 -70.2(4)
C11 P1 N2 C3 44.1(4)
Ru1 P1 N2 C3 168.2(4)
C1 N2 C3 C4 -0.8(3)
P1 N2 C3 C4 -155.2(3)
N2 C3 C4 N5 0.9(3)
N2 C1 N5 C4 0.2(3)
Ru1 C1 N5 C4 -177.3(3)
N2 C1 N5 C6 179.4(2)
Ru1 C1 N5 C6 1.9(5)
C3 C4 N5 C1 -0.7(3)
C3 C4 N5 C6 -179.9(3)
N2 P1 C11 C12 175.7(2)
C15 P1 C11 C12 -70.4(2)
Ru1 P1 C11 C12 85.9(2)
N2 P1 C11 C14 -61.2(2)
C15 P1 C11 C14 52.7(2)
Ru1 P1 C11 C14 -150.98(18)
N2 P1 C11 C13 56.9(2)
C15 P1 C11 C13 170.71(19)
Ru1 P1 C11 C13 -33.0(2)
N2 P1 C15 C18 89.4(2)
C11 P1 C15 C18 -18.8(3)
Ru1 P1 C15 C18 -175.89(18)
N2 P1 C15 C16 -31.6(2)
C11 P1 C15 C16 -139.8(2)
Ru1 P1 C15 C16 63.1(2)
N2 P1 C15 C17 -150.82(18)
C11 P1 C15 C17 101.0(2)
Ru1 P1 C15 C17 -56.1(2)
C1 Ru1 N21 C22 48.6(2)
N31 Ru1 N21 C22 -70.8(4)
P1 Ru1 N21 C22 115.4(2)
Cl2 Ru1 N21 C22 -48.8(2)
Cl1 Ru1 N21 C22 -139.1(2)
C1 Ru1 N21 C26 -136.7(2)
N31 Ru1 N21 C26 103.9(4)
P1 Ru1 N21 C26 -69.9(2)
Cl2 Ru1 N21 C26 126.0(2)
Cl1 Ru1 N21 C26 35.7(2)
C26 N21 C22 C23 0.8(4)
Ru1 N21 C22 C23 175.8(2)
N21 C22 C23 C24 1.9(4)
C22 C23 C24 C25 -2.8(4)
C23 C24 C25 C26 1.1(4)
C22 N21 C26 C25 -2.5(4)
Ru1 N21 C26 C25 -177.5(2)
C24 C25 C26 N21 1.7(4)
C1 Ru1 N31 C32 153.1(2)
N21 Ru1 N31 C32 -86.7(4)
P1 Ru1 N31 C32 87.1(2)
Cl2 Ru1 N31 C32 -108.9(2)
Cl1 Ru1 N31 C32 -18.7(2)
C1 Ru1 N31 C36 -34.4(2)
N21 Ru1 N31 C36 85.8(4)
P1 Ru1 N31 C36 -100.4(2)
Cl2 Ru1 N31 C36 63.6(2)
Cl1 Ru1 N31 C36 153.9(2)
C36 N31 C32 C33 2.7(4)
Ru1 N31 C32 C33 175.4(2)
N31 C32 C33 C34 -1.6(5)
C32 C33 C34 C35 -0.4(5)
C33 C34 C35 C36 1.1(5)
C32 N31 C36 C35 -1.8(4)
Ru1 N31 C36 C35 -175.0(2)
C34 C35 C36 N31 0.0(5)
